data_4112110
loop_
_publ_author_name
'Ewa Szajna'
'Atta M. Arif'
'Lisa M. Berreau'

_publ_section_title
;
 Aliphatic Carbon-Carbon Bond Cleavage Reactivity of a Mononuclear
 Ni(II)cis-\b-Keto-Enolate Complex in the Presence of Base and O2: A Model
 Reaction for Acireductone Dioxygenase (ARD)
;
_journal_name_full 'Journal of the American Chemical Society'
_journal_page_first 17186
_journal_page_last 17187
_journal_paper_doi 10.1021/ja056346x
_journal_volume 127
_journal_year 2005
_chemical_formula_moiety 'C44 H38 N4 Ni O5, C1 H2 Cl2'
_chemical_formula_sum 'C45 H40 Cl2 N4 Ni O5'
_chemical_formula_weight 846.42
_chemical_name_systematic
; 
 ? 
;
_space_group_IT_number 14
_symmetry_cell_setting monoclinic
_symmetry_space_group_name_Hall '-P 2yab'
_symmetry_space_group_name_H-M 'P 1 21/a 1'
_atom_sites_solution_hydrogens geom
_atom_sites_solution_primary direct
_atom_sites_solution_secondary difmap
_audit_creation_method SHELXL-97
_cell_angle_alpha 90.00
_cell_angle_beta 106.9012(10)
_cell_angle_gamma 90.00
_cell_formula_units_Z 8
_cell_length_a 23.4007(4)
_cell_length_b 14.6593(3)
_cell_length_c 24.5593(3)
_cell_measurement_reflns_used 15015
_cell_measurement_temperature 150(1)
_cell_measurement_theta_max 25.350
_cell_measurement_theta_min 1.018
_cell_volume 8060.9(2)
_computing_cell_refinement DENZO-SMN
_computing_data_collection 'Nonius COLLECT'
_computing_data_reduction DENZO-SMN
_computing_molecular_graphics 'WinGX, Ortep3'
_computing_structure_refinement 'SHELXL-97 (Sheldrick, 1997)'
_computing_structure_solution SIR97
_diffrn_ambient_temperature 150(1)
_diffrn_measured_fraction_theta_full 0.997
_diffrn_measured_fraction_theta_max 0.997
_diffrn_measurement_device_type 'Nonius KppaCCD Diffractometer'
_diffrn_measurement_method 'Phi and Omega scan'
_diffrn_radiation_monochromator graphite
_diffrn_radiation_source 'fine-focus sealed tube'
_diffrn_radiation_type MoK\a
_diffrn_radiation_wavelength 0.71073
_diffrn_reflns_av_R_equivalents 0.0326
_diffrn_reflns_av_sigmaI/netI 0.0468
_diffrn_reflns_limit_h_max 28
_diffrn_reflns_limit_h_min -28
_diffrn_reflns_limit_k_max 16
_diffrn_reflns_limit_k_min -17
_diffrn_reflns_limit_l_max 29
_diffrn_reflns_limit_l_min -29
_diffrn_reflns_number 25961
_diffrn_reflns_theta_full 25.33
_diffrn_reflns_theta_max 25.33
_diffrn_reflns_theta_min 1.66
_exptl_absorpt_coefficient_mu 0.666
_exptl_absorpt_correction_T_max 0.9067
_exptl_absorpt_correction_T_min 0.8004
_exptl_absorpt_correction_type multi-scan
_exptl_absorpt_process_details 'DENZO-SMN (Otwinowski & Minor, 1997)'
_exptl_crystal_colour blue
_exptl_crystal_density_diffrn 1.395
_exptl_crystal_description block
_exptl_crystal_F_000 3520
_exptl_crystal_size_max 0.35
_exptl_crystal_size_mid 0.30
_exptl_crystal_size_min 0.15
_refine_diff_density_max 1.235
_refine_diff_density_min -1.444
_refine_diff_density_rms 0.088
_refine_ls_extinction_method none
_refine_ls_goodness_of_fit_ref 1.038
_refine_ls_hydrogen_treatment mixed
_refine_ls_matrix_type full
_refine_ls_number_parameters 1339
_refine_ls_number_reflns 14711
_refine_ls_number_restraints 9
_refine_ls_restrained_S_all 1.038
_refine_ls_R_factor_all 0.0961
_refine_ls_R_factor_gt 0.0665
_refine_ls_shift/su_max 0.001
_refine_ls_shift/su_mean 0.000
_refine_ls_structure_factor_coef Fsqd
_refine_ls_weighting_details 'calc w=1/[\s^2^(Fo^2^)+(0.1147P)^2^+10.5290P] where P=(Fo^2^+2Fc^2^)/3'
_refine_ls_weighting_scheme calc
_refine_ls_wR_factor_gt 0.1771
_refine_ls_wR_factor_ref 0.1999
_reflns_number_gt 10495
_reflns_number_total 14711
_reflns_threshold_expression >2sigma(I)
_cod_data_source_file ja056346xsi20050914_104815_2.cif
_cod_data_source_block usu135
_cod_database_code 4112110

loop_
_symmetry_equiv_pos_as_xyz
'x, y, z'
'-x+1/2, y+1/2, -z'
'-x, -y, -z'
'x-1/2, -y-1/2, z'

loop_
_atom_site_label
_atom_site_type_symbol
_atom_site_fract_x
_atom_site_fract_y
_atom_site_fract_z
_atom_site_U_iso_or_equiv
_atom_site_adp_type
_atom_site_occupancy
_atom_site_symmetry_multiplicity
_atom_site_calc_flag
_atom_site_refinement_flags
_atom_site_disorder_assembly
_atom_site_disorder_group
Ni1 Ni 0.27408(2) 0.24688(3) 0.123393(19) 0.02620(15) Uani 1 1 d . . .
Ni2 Ni 0.26648(2) 0.51101(3) 0.62488(2) 0.02893(15) Uani 1 1 d . . .
O1 O 0.19229(12) 0.23125(19) 0.06160(11) 0.0341(6) Uani 1 1 d . . .
O1A O 0.30575(13) 0.56129(19) 0.56852(11) 0.0353(6) Uani 1 1 d . . .
O2 O 0.16823(14) 0.0896(2) 0.08009(12) 0.0418(7) Uani 1 1 d . . .
O2A O 0.32959(15) 0.7016(2) 0.60347(13) 0.0483(8) Uani 1 1 d . . .
O3 O 0.31494(12) 0.19207(18) 0.06912(10) 0.0293(6) Uani 1 1 d . . .
O3A O 0.18565(13) 0.5174(2) 0.56175(12) 0.0386(7) Uani 1 1 d . . .
O4 O 0.34388(13) 0.0571(2) 0.11054(12) 0.0397(7) Uani 1 1 d . . .
O4A O 0.15197(18) 0.6577(3) 0.57051(15) 0.0648(10) Uani 1 1 d . . .
O5 O 0.26680(13) 0.12064(19) 0.15972(11) 0.0317(6) Uani 1 1 d D . .
O5A O 0.25194(14) 0.6414(2) 0.65377(12) 0.0366(7) Uani 1 1 d D . .
N1 N 0.27655(14) 0.3753(2) 0.09253(13) 0.0297(7) Uani 1 1 d . . .
N1A N 0.27430(15) 0.3788(2) 0.60076(14) 0.0344(8) Uani 1 1 d . . .
N2 N 0.23816(14) 0.3200(2) 0.18162(13) 0.0273(7) Uani 1 1 d . . .
N2A N 0.23186(14) 0.4434(2) 0.68550(13) 0.0312(7) Uani 1 1 d . . .
N3 N 0.35291(14) 0.2594(2) 0.20086(13) 0.0275(7) Uani 1 1 d . . .
N3A N 0.34361(14) 0.5104(2) 0.70151(13) 0.0302(7) Uani 1 1 d . . .
N4 N 0.13349(14) 0.4415(2) 0.20949(13) 0.0290(7) Uani 1 1 d . . .
N4A N 0.12991(14) 0.3255(2) 0.71679(13) 0.0314(7) Uani 1 1 d . . .
C1 C 0.28678(19) 0.3953(3) 0.04221(17) 0.0342(9) Uani 1 1 d . . .
C1A C 0.2874(2) 0.3529(3) 0.55326(19) 0.0428(11) Uani 1 1 d . . .
C2 C 0.2858(2) 0.4828(3) 0.0227(2) 0.0391(10) Uani 1 1 d . . .
C2A C 0.2915(3) 0.2633(4) 0.5395(2) 0.0550(13) Uani 1 1 d . . .
C3 C 0.2732(2) 0.5525(3) 0.0544(2) 0.0444(11) Uani 1 1 d . . .
C3A C 0.2819(3) 0.1970(4) 0.5750(2) 0.0619(14) Uani 1 1 d . . .
C4 C 0.2620(2) 0.5332(3) 0.1058(2) 0.0389(10) Uani 1 1 d . . .
C4A C 0.2675(2) 0.2230(3) 0.6241(2) 0.0534(13) Uani 1 1 d . . .
C5 C 0.26470(16) 0.4433(3) 0.12367(16) 0.0291(8) Uani 1 1 d . . .
C5A C 0.26455(18) 0.3145(3) 0.63585(18) 0.0353(9) Uani 1 1 d . . .
C6 C 0.2577(2) 0.4166(3) 0.18079(18) 0.0320(9) Uani 1 1 d . . .
C6A C 0.2538(2) 0.3480(3) 0.6899(2) 0.0371(10) Uani 1 1 d . . .
C7 C 0.26659(18) 0.2777(3) 0.23690(17) 0.0304(9) Uani 1 1 d . . .
C7A C 0.25810(19) 0.4929(3) 0.73900(17) 0.0336(9) Uani 1 1 d . . .
C8 C 0.33205(17) 0.2599(3) 0.24646(16) 0.0287(8) Uani 1 1 d . . .
C8A C 0.32373(18) 0.5145(3) 0.74763(16) 0.0322(9) Uani 1 1 d . . .
C9 C 0.36763(19) 0.2420(3) 0.30106(18) 0.0363(10) Uani 1 1 d . . .
C9A C 0.35936(19) 0.5403(3) 0.80125(18) 0.0409(10) Uani 1 1 d . . .
C10 C 0.4271(2) 0.2205(3) 0.30886(19) 0.0403(10) Uani 1 1 d . . .
C10A C 0.4169(2) 0.5681(3) 0.80664(19) 0.0432(11) Uani 1 1 d . . .
C11 C 0.4484(2) 0.2206(3) 0.26298(18) 0.0360(10) Uani 1 1 d . . .
C11A C 0.43817(19) 0.5651(3) 0.76011(18) 0.0399(10) Uani 1 1 d . . .
C12 C 0.41164(17) 0.2412(3) 0.20918(16) 0.0280(8) Uani 1 1 d . . .
C12A C 0.40150(18) 0.5326(3) 0.70850(17) 0.0335(9) Uani 1 1 d . . .
C13 C 0.43724(17) 0.2494(3) 0.16052(16) 0.0296(8) Uani 1 1 d . . .
C13A C 0.42763(19) 0.5160(3) 0.66080(18) 0.0385(10) Uani 1 1 d . . .
C14 C 0.42225(18) 0.3226(3) 0.12346(17) 0.0338(9) Uani 1 1 d . . .
C14A C 0.4188(2) 0.4333(4) 0.63284(19) 0.0432(11) Uani 1 1 d . . .
C15 C 0.4483(2) 0.3321(4) 0.0796(2) 0.0409(11) Uani 1 1 d . . .
C15A C 0.4453(3) 0.4150(5) 0.5905(2) 0.0630(16) Uani 1 1 d . . .
C16 C 0.4884(2) 0.2684(4) 0.0723(2) 0.0460(12) Uani 1 1 d . . .
C16A C 0.4808(3) 0.4793(5) 0.5755(2) 0.0708(18) Uani 1 1 d . . .
C17 C 0.5040(2) 0.1964(4) 0.10940(19) 0.0414(11) Uani 1 1 d . . .
C17A C 0.4905(3) 0.5620(6) 0.6035(3) 0.0693(19) Uani 1 1 d . . .
C18 C 0.47917(18) 0.1866(3) 0.15354(18) 0.0352(9) Uani 1 1 d . . .
C18A C 0.4638(2) 0.5807(4) 0.6463(2) 0.0521(13) Uani 1 1 d . . .
C19 C 0.17139(17) 0.3138(3) 0.16679(17) 0.0300(8) Uani 1 1 d D . .
C19A C 0.16543(18) 0.4480(3) 0.66838(17) 0.0319(9) Uani 1 1 d . . .
C20 C 0.14510(16) 0.3518(3) 0.21153(15) 0.0289(8) Uani 1 1 d . . .
C20A C 0.13689(17) 0.4160(3) 0.71259(16) 0.0304(8) Uani 1 1 d . . .
C21 C 0.13484(18) 0.2956(3) 0.25347(18) 0.0353(9) Uani 1 1 d . . .
C21A C 0.11797(18) 0.4780(3) 0.74719(18) 0.0347(9) Uani 1 1 d D . .
C22 C 0.11208(19) 0.3334(3) 0.29429(18) 0.0387(10) Uani 1 1 d D . .
C22A C 0.08984(19) 0.4457(3) 0.78519(18) 0.0379(10) Uani 1 1 d . . .
C23 C 0.09982(19) 0.4252(3) 0.29237(18) 0.0382(10) Uani 1 1 d . . .
C23A C 0.08217(19) 0.3532(3) 0.78914(18) 0.0380(10) Uani 1 1 d . . .
C24 C 0.11173(16) 0.4787(3) 0.24944(16) 0.0308(9) Uani 1 1 d . . .
C24A C 0.10384(17) 0.2933(3) 0.75500(16) 0.0307(9) Uani 1 1 d . . .
C25 C 0.10276(17) 0.5794(3) 0.24725(16) 0.0333(9) Uani 1 1 d . . .
C25A C 0.09962(18) 0.1929(3) 0.75892(17) 0.0340(9) Uani 1 1 d . . .
C26 C 0.1287(2) 0.6339(3) 0.21402(18) 0.0406(10) Uani 1 1 d . . .
C26A C 0.1146(2) 0.1371(3) 0.7198(2) 0.0435(11) Uani 1 1 d . . .
C27 C 0.1214(2) 0.7269(3) 0.2121(2) 0.0469(11) Uani 1 1 d . . .
C27A C 0.1092(2) 0.0431(3) 0.7213(2) 0.0498(12) Uani 1 1 d . . .
C28 C 0.0881(2) 0.7696(4) 0.2430(2) 0.0497(12) Uani 1 1 d . . .
C28A C 0.0902(2) 0.0032(3) 0.7641(2) 0.0450(11) Uani 1 1 d . . .
C29 C 0.0629(2) 0.7164(4) 0.2770(2) 0.0536(13) Uani 1 1 d . . .
C29A C 0.0766(2) 0.0573(3) 0.8043(2) 0.0498(12) Uani 1 1 d D . .
C30 C 0.0699(2) 0.6229(3) 0.2783(2) 0.0470(11) Uani 1 1 d . . .
C30A C 0.0813(2) 0.1505(3) 0.8019(2) 0.0445(11) Uani 1 1 d . . .
C31 C 0.15922(18) 0.1620(3) 0.05177(16) 0.0329(9) Uani 1 1 d . . .
C31A C 0.32849(19) 0.6392(3) 0.56824(16) 0.0354(9) Uani 1 1 d . . .
C32 C 0.10355(18) 0.1661(3) 0.00210(16) 0.0340(9) Uani 1 1 d . . .
C32A C 0.3565(2) 0.6573(3) 0.52121(18) 0.0400(10) Uani 1 1 d . . .
C33 C 0.0864(2) 0.2462(3) -0.02805(19) 0.0426(11) Uani 1 1 d . . .
C33A C 0.3568(2) 0.5909(4) 0.48129(19) 0.0455(11) Uani 1 1 d . . .
C34 C 0.0332(2) 0.2501(4) -0.0722(2) 0.0520(13) Uani 1 1 d . . .
C34A C 0.3826(3) 0.6077(4) 0.4383(2) 0.0589(14) Uani 1 1 d . . .
C35 C -0.0020(2) 0.1746(5) -0.0866(2) 0.0569(14) Uani 1 1 d . . .
C35A C 0.4089(4) 0.6905(5) 0.4356(3) 0.087(2) Uani 1 1 d . . .
C36 C 0.0150(2) 0.0935(4) -0.0580(2) 0.0573(14) Uani 1 1 d D . .
C36A C 0.4103(4) 0.7569(5) 0.4759(3) 0.097(3) Uani 1 1 d . . .
C37 C 0.0677(2) 0.0891(4) -0.0131(2) 0.0479(12) Uani 1 1 d . . .
C37A C 0.3831(3) 0.7395(4) 0.5183(3) 0.076(2) Uani 1 1 d . . .
C38 C 0.34022(16) 0.1153(3) 0.07190(15) 0.0272(8) Uani 1 1 d . . .
C38A C 0.1490(2) 0.5827(3) 0.54550(18) 0.0399(10) Uani 1 1 d . . .
C39 C 0.36767(17) 0.0924(3) 0.02552(16) 0.0301(8) Uani 1 1 d . . .
C39A C 0.09837(19) 0.5667(3) 0.49283(17) 0.0410(11) Uani 1 1 d . . .
C40 C 0.3671(2) 0.1553(3) -0.01691(17) 0.0347(9) Uani 1 1 d . . .
C40A C 0.0887(3) 0.4816(4) 0.4697(2) 0.0640(15) Uani 1 1 d . . .
C41 C 0.3917(2) 0.1340(3) -0.0599(2) 0.0458(11) Uani 1 1 d . . .
C41A C 0.0416(3) 0.4632(6) 0.4212(3) 0.083(2) Uani 1 1 d . . .
C42 C 0.4168(3) 0.0502(4) -0.0619(2) 0.0619(15) Uani 1 1 d . . .
C42A C 0.0040(3) 0.5328(6) 0.3960(2) 0.077(2) Uani 1 1 d . . .
C43 C 0.4182(3) -0.0121(4) -0.0198(3) 0.073(2) Uani 1 1 d . . .
C43A C 0.0147(3) 0.6178(7) 0.4169(3) 0.083(2) Uani 1 1 d . . .
C44 C 0.3938(3) 0.0086(3) 0.0241(2) 0.0513(13) Uani 1 1 d . . .
C44A C 0.0609(3) 0.6354(5) 0.4658(3) 0.0705(17) Uani 1 1 d . . .
Cl1 Cl 0.30022(10) 0.79348(17) 0.08960(8) 0.1090(7) Uani 1 1 d . A .
Cl2 Cl 0.19178(10) 0.86122(16) 0.11044(10) 0.0911(6) Uani 0.85 1 d P A 1
Cl2' Cl 0.2318(7) 0.8025(10) 0.1521(6) 0.100(4) Uiso 0.15 1 d P A 2
C45 C 0.2656(3) 0.8627(7) 0.1228(3) 0.105(3) Uani 1 1 d . . .
H45A H 0.2765 0.9257 0.1151 0.126 Uiso 1 1 calc R A 1
H45B H 0.2834 0.8521 0.1641 0.126 Uiso 1 1 calc R A 1
Cl3 Cl 0.26070(13) 0.4734(2) 0.33724(12) 0.1404(10) Uani 1 1 d . B .
Cl4 Cl 0.2042(2) 0.4420(3) 0.42261(17) 0.1266(13) Uani 0.60 1 d P B 1
Cl4' Cl 0.3325(3) 0.3669(3) 0.4181(2) 0.1075(18) Uani 0.40 1 d P B 2
C46 C 0.2531(4) 0.4061(7) 0.3896(3) 0.118(3) Uani 1 1 d . . .
H46A H 0.2406 0.3448 0.3736 0.141 Uiso 1 1 calc R B 1
H46B H 0.2926 0.3996 0.4182 0.141 Uiso 1 1 calc R B 1
H1 H 0.294(2) 0.349(4) 0.021(2) 0.053(14) Uiso 1 1 d . . .
H1A H 0.294(2) 0.394(4) 0.528(2) 0.066(17) Uiso 1 1 d . . .
H2 H 0.2890(19) 0.492(3) -0.0077(19) 0.034(12) Uiso 1 1 d . . .
H2A H 0.300(2) 0.251(4) 0.507(2) 0.061(16) Uiso 1 1 d . . .
H3 H 0.271(2) 0.611(4) 0.040(2) 0.054(14) Uiso 1 1 d . . .
H3A H 0.291(2) 0.115(4) 0.575(2) 0.065 Uiso 1 1 d . . .
H4 H 0.255(2) 0.583(3) 0.128(2) 0.048(13) Uiso 1 1 d . . .
H4A H 0.262(3) 0.178(4) 0.654(2) 0.083(19) Uiso 1 1 d . . .
H5A H 0.2341(18) 0.106(5) 0.135(2) 0.099 Uiso 1 1 d D . .
H5B H 0.297(2) 0.104(5) 0.149(3) 0.099 Uiso 1 1 d D . .
H5C H 0.278(2) 0.670(4) 0.643(3) 0.099 Uiso 1 1 d D . .
H5D H 0.2184(17) 0.657(5) 0.631(2) 0.099 Uiso 1 1 d D . .
H6A H 0.2961(19) 0.423(3) 0.2088(16) 0.027(10) Uiso 1 1 d . . .
H6B H 0.237(3) 0.448(4) 0.194(2) 0.064(17) Uiso 1 1 d . . .
H6C H 0.230(2) 0.315(4) 0.702(2) 0.063(17) Uiso 1 1 d . . .
H6D H 0.2889(19) 0.344(3) 0.7162(16) 0.023(10) Uiso 1 1 d . . .
H7A H 0.2655(16) 0.316(3) 0.2676(16) 0.025(10) Uiso 1 1 d . . .
H7B H 0.250(2) 0.221(4) 0.2362(19) 0.048(14) Uiso 1 1 d . . .
H7C H 0.2545(16) 0.461(3) 0.7728(16) 0.025(10) Uiso 1 1 d . . .
H7D H 0.2347(18) 0.551(3) 0.7343(16) 0.031(11) Uiso 1 1 d . . .
H9 H 0.3485(18) 0.247(3) 0.3315(17) 0.028(10) Uiso 1 1 d . . .
H9A H 0.343(2) 0.538(3) 0.8331(19) 0.045(13) Uiso 1 1 d . . .
H10 H 0.4515(19) 0.208(3) 0.3417(19) 0.035(12) Uiso 1 1 d . . .
H10A H 0.443(2) 0.592(3) 0.8388(19) 0.041(12) Uiso 1 1 d . . .
H11 H 0.482(2) 0.209(3) 0.2659(18) 0.039(13) Uiso 1 1 d . . .
H11A H 0.4791(19) 0.586(3) 0.7632(16) 0.032(11) Uiso 1 1 d . . .
H14 H 0.3933(16) 0.363(3) 0.1274(14) 0.016(9) Uiso 1 1 d . . .
H14A H 0.392(2) 0.389(3) 0.6390(17) 0.037(12) Uiso 1 1 d . . .
H15 H 0.437(2) 0.373(3) 0.0587(19) 0.035(13) Uiso 1 1 d . . .
H15A H 0.440(3) 0.353(4) 0.574(2) 0.070(18) Uiso 1 1 d . . .
H16 H 0.505(2) 0.276(3) 0.043(2) 0.047(13) Uiso 1 1 d . . .
H16A H 0.497(2) 0.459(4) 0.543(2) 0.063(15) Uiso 1 1 d . . .
H17 H 0.530(2) 0.162(3) 0.1077(17) 0.030(12) Uiso 1 1 d . . .
H17A H 0.515(3) 0.601(5) 0.598(3) 0.10(2) Uiso 1 1 d . . .
H18 H 0.488(2) 0.137(3) 0.1772(19) 0.041(13) Uiso 1 1 d . . .
H18A H 0.466(3) 0.638(4) 0.659(3) 0.08(2) Uiso 1 1 d . . .
H19A H 0.1633(18) 0.252(3) 0.1667(16) 0.028(11) Uiso 1 1 d . . .
H19B H 0.1533(17) 0.352(2) 0.1329(12) 0.032(11) Uiso 1 1 d D . .
H19C H 0.1506(16) 0.412(3) 0.6334(16) 0.020(9) Uiso 1 1 d . . .
H19D H 0.1540(18) 0.513(3) 0.6601(16) 0.030(11) Uiso 1 1 d . . .
H21 H 0.1482(19) 0.240(3) 0.2548(17) 0.029(11) Uiso 1 1 d . . .
H21A H 0.121(2) 0.5437(14) 0.7449(19) 0.048(13) Uiso 1 1 d D . .
H22 H 0.106(2) 0.294(3) 0.3240(16) 0.057(14) Uiso 1 1 d D . .
H22A H 0.0764(17) 0.492(3) 0.8066(16) 0.023(10) Uiso 1 1 d . . .
H23 H 0.089(2) 0.456(4) 0.323(2) 0.053(14) Uiso 1 1 d . . .
H23A H 0.066(2) 0.332(3) 0.8152(19) 0.040(12) Uiso 1 1 d . . .
H26 H 0.153(2) 0.608(3) 0.1954(19) 0.043(12) Uiso 1 1 d . . .
H26A H 0.130(2) 0.161(4) 0.696(2) 0.051(14) Uiso 1 1 d . . .
H27 H 0.138(2) 0.759(3) 0.187(2) 0.044(13) Uiso 1 1 d . . .
H27A H 0.121(2) 0.006(4) 0.694(2) 0.056(15) Uiso 1 1 d . . .
H28 H 0.084(2) 0.836(4) 0.241(2) 0.053(14) Uiso 1 1 d . . .
H28A H 0.087(2) -0.053(4) 0.767(2) 0.054(15) Uiso 1 1 d . . .
H29 H 0.039(2) 0.739(4) 0.293(2) 0.061(16) Uiso 1 1 d . . .
H29A H 0.066(2) 0.024(3) 0.8340(18) 0.074(17) Uiso 1 1 d D . .
H30 H 0.055(3) 0.584(4) 0.300(2) 0.069(17) Uiso 1 1 d . . .
H30A H 0.076(2) 0.183(4) 0.833(2) 0.057(15) Uiso 1 1 d . . .
H33 H 0.116(2) 0.298(3) -0.0174(18) 0.041(12) Uiso 1 1 d . . .
H33A H 0.337(3) 0.535(5) 0.481(3) 0.09(2) Uiso 1 1 d . . .
H34 H 0.021(2) 0.312(4) -0.094(2) 0.073(17) Uiso 1 1 d . . .
H34A H 0.382(2) 0.559(4) 0.413(2) 0.060(15) Uiso 1 1 d . . .
H35 H -0.041(2) 0.180(3) -0.120(2) 0.052(13) Uiso 1 1 d . . .
H35A H 0.425(3) 0.705(5) 0.408(3) 0.09(2) Uiso 1 1 d . . .
H36 H -0.009(2) 0.038(2) -0.068(2) 0.063(16) Uiso 1 1 d D . .
H36A H 0.421(3) 0.827(6) 0.470(3) 0.11(2) Uiso 1 1 d . . .
H37 H 0.081(3) 0.034(4) 0.008(2) 0.080(19) Uiso 1 1 d . . .
H37A H 0.378(3) 0.794(5) 0.548(3) 0.12(2) Uiso 1 1 d . . .
H40 H 0.349(2) 0.208(4) -0.016(2) 0.057(15) Uiso 1 1 d . . .
H40A H 0.123(3) 0.431(5) 0.491(3) 0.10(2) Uiso 1 1 d . . .
H41 H 0.389(2) 0.171(4) -0.088(2) 0.056(15) Uiso 1 1 d . . .
H41A H 0.037(3) 0.393(5) 0.407(3) 0.09(2) Uiso 1 1 d . . .
H42 H 0.436(3) 0.038(5) -0.092(3) 0.10(2) Uiso 1 1 d . . .
H42A H -0.029(3) 0.530(5) 0.361(3) 0.10(2) Uiso 1 1 d . . .
H43 H 0.438(3) -0.056(4) -0.014(2) 0.062(17) Uiso 1 1 d . . .
H43A H -0.001(3) 0.669(5) 0.404(3) 0.09(2) Uiso 1 1 d . . .
H44 H 0.405(3) -0.029(4) 0.052(2) 0.074(19) Uiso 1 1 d . . .
H44A H 0.071(3) 0.691(5) 0.480(3) 0.08(2) Uiso 1 1 d . . .

loop_
_atom_site_aniso_label
_atom_site_aniso_U_11
_atom_site_aniso_U_22
_atom_site_aniso_U_33
_atom_site_aniso_U_23
_atom_site_aniso_U_13
_atom_site_aniso_U_12
Ni1 0.0290(3) 0.0240(3) 0.0289(3) 0.00099(19) 0.0135(2) 0.0007(2)
Ni2 0.0343(3) 0.0249(3) 0.0292(3) -0.00054(19) 0.0117(2) -0.0018(2)
O1 0.0349(15) 0.0318(16) 0.0368(15) -0.0007(12) 0.0125(12) -0.0023(13)
O1A 0.0440(17) 0.0313(16) 0.0333(14) -0.0009(12) 0.0154(12) -0.0025(13)
O2 0.0517(19) 0.0339(17) 0.0380(16) -0.0012(13) 0.0101(13) -0.0094(14)
O2A 0.071(2) 0.0379(18) 0.0460(17) -0.0111(14) 0.0319(16) -0.0178(16)
O3 0.0348(15) 0.0258(15) 0.0298(13) 0.0008(11) 0.0132(11) 0.0012(12)
O3A 0.0421(17) 0.0347(17) 0.0359(15) 0.0039(12) 0.0063(12) 0.0031(14)
O4 0.0508(18) 0.0340(17) 0.0416(16) 0.0108(13) 0.0248(14) 0.0111(14)
O4A 0.077(3) 0.047(2) 0.061(2) -0.0074(17) 0.0048(18) 0.0231(19)
O5 0.0383(16) 0.0276(15) 0.0330(15) 0.0026(11) 0.0162(12) -0.0016(13)
O5A 0.0459(18) 0.0290(16) 0.0393(16) -0.0021(12) 0.0194(13) -0.0007(14)
N1 0.0286(17) 0.0275(18) 0.0343(17) 0.0022(14) 0.0113(13) 0.0003(14)
N1A 0.0341(19) 0.0315(19) 0.0365(18) -0.0009(15) 0.0089(14) 0.0000(15)
N2 0.0270(17) 0.0273(18) 0.0308(16) 0.0016(13) 0.0132(13) 0.0019(14)
N2A 0.0300(17) 0.0296(18) 0.0346(17) 0.0025(14) 0.0102(14) -0.0013(14)
N3 0.0291(17) 0.0250(17) 0.0312(16) 0.0003(13) 0.0130(13) -0.0002(14)
N3A 0.0304(17) 0.0310(19) 0.0319(17) -0.0020(13) 0.0133(13) -0.0032(14)
N4 0.0251(16) 0.0315(19) 0.0310(16) 0.0003(13) 0.0092(13) 0.0016(14)
N4A 0.0296(18) 0.033(2) 0.0317(17) -0.0012(14) 0.0101(14) -0.0049(15)
C1 0.037(2) 0.036(2) 0.031(2) 0.0023(18) 0.0124(17) -0.0005(19)
C1A 0.053(3) 0.038(3) 0.038(2) -0.007(2) 0.013(2) 0.000(2)
C2 0.045(3) 0.039(3) 0.035(2) 0.0102(19) 0.0137(19) -0.002(2)
C2A 0.070(4) 0.045(3) 0.053(3) -0.016(2) 0.023(3) -0.003(3)
C3 0.046(3) 0.032(3) 0.054(3) 0.013(2) 0.014(2) 0.000(2)
C3A 0.083(4) 0.031(3) 0.074(4) -0.014(2) 0.027(3) -0.001(3)
C4 0.040(2) 0.027(2) 0.052(3) 0.0043(19) 0.017(2) 0.0015(19)
C4A 0.065(3) 0.027(2) 0.070(3) 0.001(2) 0.023(3) -0.004(2)
C5 0.0238(19) 0.028(2) 0.037(2) -0.0015(16) 0.0115(16) 0.0015(16)
C5A 0.032(2) 0.028(2) 0.045(2) 0.0029(18) 0.0100(18) -0.0021(18)
C6 0.029(2) 0.028(2) 0.043(2) -0.0040(18) 0.0168(19) -0.0004(18)
C6A 0.031(2) 0.032(2) 0.048(3) 0.0088(19) 0.012(2) -0.0011(19)
C7 0.030(2) 0.032(2) 0.034(2) -0.0006(17) 0.0159(16) 0.0014(18)
C7A 0.036(2) 0.040(3) 0.028(2) 0.0023(17) 0.0138(17) -0.002(2)
C8 0.031(2) 0.027(2) 0.032(2) -0.0015(15) 0.0143(16) -0.0006(16)
C8A 0.030(2) 0.034(2) 0.035(2) 0.0011(17) 0.0120(16) -0.0011(18)
C9 0.032(2) 0.042(3) 0.037(2) -0.0012(18) 0.0142(18) -0.0018(19)
C9A 0.035(2) 0.054(3) 0.034(2) -0.007(2) 0.0115(18) 0.003(2)
C10 0.035(2) 0.050(3) 0.033(2) 0.003(2) 0.0051(19) 0.001(2)
C10A 0.036(2) 0.051(3) 0.038(2) -0.010(2) 0.0047(19) 0.003(2)
C11 0.023(2) 0.042(3) 0.041(2) 0.0019(19) 0.0066(18) 0.002(2)
C11A 0.029(2) 0.042(3) 0.046(2) -0.0066(19) 0.0073(18) -0.002(2)
C12 0.0247(19) 0.025(2) 0.037(2) -0.0032(16) 0.0135(16) 0.0007(16)
C12A 0.031(2) 0.031(2) 0.039(2) 0.0013(17) 0.0115(17) 0.0004(18)
C13 0.0248(19) 0.031(2) 0.035(2) -0.0051(16) 0.0122(16) -0.0057(17)
C13A 0.032(2) 0.046(3) 0.040(2) 0.0021(19) 0.0144(18) 0.002(2)
C14 0.028(2) 0.036(2) 0.042(2) -0.0025(18) 0.0159(17) -0.0025(19)
C14A 0.039(3) 0.050(3) 0.045(3) -0.003(2) 0.018(2) 0.002(2)
C15 0.035(2) 0.050(3) 0.039(2) 0.001(2) 0.0121(19) -0.013(2)
C15A 0.055(3) 0.087(5) 0.054(3) -0.014(3) 0.026(3) 0.011(3)
C16 0.035(2) 0.068(3) 0.041(3) -0.012(2) 0.021(2) -0.016(2)
C16A 0.054(3) 0.119(6) 0.048(3) 0.006(3) 0.029(3) 0.014(4)
C17 0.029(2) 0.051(3) 0.048(3) -0.017(2) 0.017(2) 0.000(2)
C17A 0.047(3) 0.107(6) 0.062(4) 0.025(4) 0.029(3) -0.005(3)
C18 0.027(2) 0.036(2) 0.044(2) -0.006(2) 0.0114(17) -0.0001(18)
C18A 0.038(3) 0.063(4) 0.056(3) 0.012(3) 0.015(2) -0.007(3)
C19 0.026(2) 0.030(2) 0.036(2) -0.0020(17) 0.0126(16) 0.0005(17)
C19A 0.030(2) 0.028(2) 0.036(2) 0.0025(18) 0.0078(17) -0.0010(18)
C20 0.0201(18) 0.036(2) 0.031(2) -0.0008(16) 0.0092(15) -0.0018(17)
C20A 0.026(2) 0.030(2) 0.034(2) 0.0024(16) 0.0060(16) -0.0021(17)
C21 0.026(2) 0.033(3) 0.049(2) 0.0059(19) 0.0148(18) 0.0034(19)
C21A 0.032(2) 0.027(2) 0.045(2) -0.0031(18) 0.0091(18) -0.0025(18)
C22 0.035(2) 0.047(3) 0.038(2) 0.0098(19) 0.0188(18) 0.004(2)
C22A 0.035(2) 0.034(2) 0.046(2) -0.0098(19) 0.0150(19) -0.0042(19)
C23 0.035(2) 0.048(3) 0.035(2) -0.0007(19) 0.0154(18) 0.002(2)
C23A 0.037(2) 0.045(3) 0.037(2) -0.0016(19) 0.0181(19) -0.006(2)
C24 0.0221(19) 0.039(2) 0.031(2) -0.0015(17) 0.0084(15) 0.0006(17)
C24A 0.027(2) 0.034(2) 0.031(2) -0.0002(16) 0.0093(16) -0.0028(17)
C25 0.027(2) 0.038(2) 0.035(2) -0.0017(17) 0.0080(16) 0.0018(18)
C25A 0.030(2) 0.036(2) 0.039(2) -0.0006(17) 0.0148(17) -0.0051(18)
C26 0.047(3) 0.039(3) 0.038(2) -0.0045(19) 0.015(2) 0.004(2)
C26A 0.057(3) 0.036(3) 0.046(3) 0.001(2) 0.028(2) -0.002(2)
C27 0.061(3) 0.039(3) 0.041(3) -0.001(2) 0.015(2) -0.002(2)
C27A 0.061(3) 0.035(3) 0.059(3) -0.002(2) 0.026(3) 0.001(2)
C28 0.047(3) 0.037(3) 0.057(3) -0.009(2) 0.003(2) 0.003(2)
C28A 0.039(3) 0.030(3) 0.068(3) 0.007(2) 0.020(2) 0.000(2)
C29 0.044(3) 0.048(3) 0.075(3) -0.016(3) 0.027(3) 0.004(2)
C29A 0.055(3) 0.041(3) 0.064(3) 0.008(2) 0.035(2) -0.005(2)
C30 0.044(3) 0.041(3) 0.064(3) -0.009(2) 0.028(2) -0.002(2)
C30A 0.052(3) 0.040(3) 0.051(3) -0.003(2) 0.030(2) -0.006(2)
C31 0.040(2) 0.034(2) 0.031(2) -0.0089(17) 0.0207(17) -0.0019(19)
C31A 0.044(2) 0.034(2) 0.031(2) 0.0004(17) 0.0148(17) -0.001(2)
C32 0.032(2) 0.044(3) 0.030(2) -0.0095(18) 0.0160(16) 0.0009(19)
C32A 0.049(3) 0.037(3) 0.038(2) 0.0017(18) 0.0200(19) -0.002(2)
C33 0.041(3) 0.055(3) 0.038(2) 0.002(2) 0.022(2) -0.002(2)
C33A 0.049(3) 0.053(3) 0.039(2) -0.005(2) 0.019(2) -0.006(2)
C34 0.047(3) 0.072(4) 0.040(3) 0.008(2) 0.017(2) 0.009(3)
C34A 0.069(4) 0.065(4) 0.054(3) -0.012(3) 0.036(3) -0.010(3)
C35 0.037(3) 0.092(5) 0.039(3) -0.007(3) 0.006(2) 0.010(3)
C35A 0.118(6) 0.092(5) 0.081(4) -0.013(4) 0.075(4) -0.030(4)
C36 0.045(3) 0.069(4) 0.055(3) -0.025(3) 0.008(2) -0.011(3)
C36A 0.161(8) 0.071(5) 0.093(5) -0.021(4) 0.091(5) -0.049(5)
C37 0.042(3) 0.048(3) 0.053(3) -0.016(2) 0.013(2) -0.002(2)
C37A 0.128(6) 0.049(3) 0.073(4) -0.011(3) 0.067(4) -0.027(3)
C38 0.029(2) 0.025(2) 0.0294(19) -0.0012(15) 0.0111(15) -0.0049(17)
C38A 0.040(2) 0.045(3) 0.038(2) 0.007(2) 0.0172(19) 0.007(2)
C39 0.034(2) 0.027(2) 0.031(2) -0.0046(16) 0.0112(16) -0.0012(17)
C39A 0.039(2) 0.054(3) 0.035(2) 0.013(2) 0.0181(18) 0.010(2)
C40 0.042(2) 0.033(2) 0.033(2) -0.0001(17) 0.0166(18) -0.002(2)
C40A 0.058(3) 0.064(4) 0.055(3) -0.004(3) -0.007(3) 0.007(3)
C41 0.065(3) 0.040(3) 0.041(3) 0.003(2) 0.030(2) 0.001(2)
C41A 0.072(4) 0.095(6) 0.063(4) -0.012(4) -0.009(3) 0.003(4)
C42 0.096(4) 0.051(3) 0.060(3) 0.003(2) 0.056(3) 0.016(3)
C42A 0.047(3) 0.133(7) 0.044(3) -0.003(4) 0.003(3) 0.023(4)
C43 0.118(6) 0.049(3) 0.076(4) 0.006(3) 0.066(4) 0.037(4)
C43A 0.072(4) 0.116(7) 0.058(4) 0.017(4) 0.014(3) 0.049(5)
C44 0.078(4) 0.038(3) 0.049(3) 0.006(2) 0.034(3) 0.016(3)
C44A 0.065(4) 0.077(5) 0.062(4) 0.009(3) 0.006(3) 0.028(4)
Cl1 0.1027(15) 0.1278(18) 0.0912(13) -0.0334(12) 0.0196(10) 0.0275(13)
Cl2 0.0948(15) 0.0896(15) 0.1032(15) -0.0243(12) 0.0512(12) -0.0215(12)
C45 0.084(5) 0.162(9) 0.076(5) 0.014(5) 0.035(4) 0.046(5)
Cl3 0.135(2) 0.156(2) 0.135(2) -0.0616(18) 0.0472(16) -0.0492(18)
Cl4 0.136(3) 0.127(3) 0.110(3) -0.017(2) 0.025(2) -0.008(3)
Cl4' 0.177(5) 0.077(3) 0.081(3) -0.011(2) 0.057(3) 0.037(3)
C46 0.118(7) 0.158(9) 0.069(5) -0.023(5) 0.014(4) -0.017(6)

loop_
_atom_type_symbol
_atom_type_description
_atom_type_scat_dispersion_real
_atom_type_scat_dispersion_imag
_atom_type_scat_source
C C 0.0033 0.0016 'International Tables Vol C Tables 4.2.6.8 and 6.1.1.4'
H H 0.0000 0.0000 'International Tables Vol C Tables 4.2.6.8 and 6.1.1.4'
N N 0.0061 0.0033 'International Tables Vol C Tables 4.2.6.8 and 6.1.1.4'
O O 0.0106 0.0060 'International Tables Vol C Tables 4.2.6.8 and 6.1.1.4'
Cl Cl 0.1484 0.1585 'International Tables Vol C Tables 4.2.6.8 and 6.1.1.4'
Ni Ni 0.3393 1.1124 'International Tables Vol C Tables 4.2.6.8 and 6.1.1.4'

loop_
_geom_angle_atom_site_label_1
_geom_angle_atom_site_label_2
_geom_angle_atom_site_label_3
_geom_angle
O3 Ni1 N1 92.98(11)
O3 Ni1 O1 89.22(10)
N1 Ni1 O1 87.13(12)
O3 Ni1 O5 92.44(11)
N1 Ni1 O5 174.56(11)
O1 Ni1 O5 92.41(11)
O3 Ni1 N2 172.58(11)
N1 Ni1 N2 81.10(12)
O1 Ni1 N2 94.91(11)
O5 Ni1 N2 93.54(11)
O3 Ni1 N3 99.33(11)
N1 Ni1 N3 97.75(12)
O1 Ni1 N3 169.87(11)
O5 Ni1 N3 81.88(11)
N2 Ni1 N3 77.19(11)
O1A Ni2 N1A 92.90(12)
O1A Ni2 O3A 88.20(11)
N1A Ni2 O3A 88.00(12)
O1A Ni2 O5A 92.88(11)
N1A Ni2 O5A 173.99(12)
O3A Ni2 O5A 90.53(12)
O1A Ni2 N2A 172.94(12)
N1A Ni2 N2A 81.18(13)
O3A Ni2 N2A 95.39(12)
O5A Ni2 N2A 93.16(12)
O1A Ni2 N3A 99.51(11)
N1A Ni2 N3A 97.11(13)
O3A Ni2 N3A 170.47(12)
O5A Ni2 N3A 83.55(12)
N2A Ni2 N3A 77.56(12)
C31 O1 Ni1 127.9(3)
C31A O1A Ni2 127.9(2)
C38 O3 Ni1 128.5(2)
C38A O3A Ni2 131.0(3)
Ni1 O5 H5A 95(5)
Ni1 O5 H5B 87(5)
H5A O5 H5B 111(6)
Ni2 O5A H5C 98(5)
Ni2 O5A H5D 103(5)
H5C O5A H5D 106(6)
C5 N1 C1 118.8(4)
C5 N1 Ni1 116.4(3)
C1 N1 Ni1 124.8(3)
C5A N1A C1A 118.9(4)
C5A N1A Ni2 115.6(3)
C1A N1A Ni2 125.4(3)
C7 N2 C6 110.8(3)
C7 N2 C19 111.1(3)
C6 N2 C19 110.9(3)
C7 N2 Ni1 104.3(2)
C6 N2 Ni1 106.5(2)
C19 N2 Ni1 113.0(2)
C7A N2A C6A 110.8(3)
C7A N2A C19A 111.1(3)
C6A N2A C19A 112.0(3)
C7A N2A Ni2 104.5(2)
C6A N2A Ni2 107.1(2)
C19A N2A Ni2 111.0(2)
C8 N3 C12 118.2(3)
C8 N3 Ni1 107.4(2)
C12 N3 Ni1 131.3(2)
C8A N3A C12A 117.4(3)
C8A N3A Ni2 108.8(2)
C12A N3A Ni2 130.5(3)
C20 N4 C24 119.1(3)
C20A N4A C24A 119.3(3)
N1 C1 C2 122.2(4)
N1 C1 H1 118(3)
C2 C1 H1 120(3)
N1A C1A C2A 122.5(5)
N1A C1A H1A 122(4)
C2A C1A H1A 116(4)
C3 C2 C1 119.1(4)
C3 C2 H2 121(3)
C1 C2 H2 119(3)
C1A C2A C3A 119.2(5)
C1A C2A H2A 118(4)
C3A C2A H2A 123(4)
C2 C3 C4 119.5(4)
C2 C3 H3 119(3)
C4 C3 H3 122(3)
C2A C3A C4A 118.8(5)
C2A C3A H3A 130(2)
C4A C3A H3A 111(2)
C5 C4 C3 118.6(4)
C5 C4 H4 123(3)
C3 C4 H4 118(3)
C5A C4A C3A 119.1(5)
C5A C4A H4A 117(4)
C3A C4A H4A 124(4)
N1 C5 C4 121.8(4)
N1 C5 C6 115.9(3)
C4 C5 C6 122.2(4)
N1A C5A C4A 121.4(4)
N1A C5A C6A 116.2(4)
C4A C5A C6A 122.4(4)
N2 C6 C5 112.0(3)
N2 C6 H6A 108(2)
C5 C6 H6A 108(2)
N2 C6 H6B 109(4)
C5 C6 H6B 118(4)
H6A C6 H6B 101(5)
N2A C6A C5A 112.8(3)
N2A C6A H6C 109(4)
C5A C6A H6C 114(4)
N2A C6A H6D 110(3)
C5A C6A H6D 106(2)
H6C C6A H6D 106(4)
N2 C7 C8 112.7(3)
N2 C7 H7A 112(2)
C8 C7 H7A 104(2)
N2 C7 H7B 107(3)
C8 C7 H7B 105(3)
H7A C7 H7B 116(4)
N2A C7A C8A 111.7(3)
N2A C7A H7C 114(2)
C8A C7A H7C 108(2)
N2A C7A H7D 104(2)
C8A C7A H7D 110(2)
H7C C7A H7D 109(3)
N3 C8 C9 123.0(4)
N3 C8 C7 118.1(3)
C9 C8 C7 118.9(3)
N3A C8A C9A 123.4(4)
N3A C8A C7A 117.1(3)
C9A C8A C7A 119.4(3)
C8 C9 C10 118.4(4)
C8 C9 H9 117(2)
C10 C9 H9 125(2)
C10A C9A C8A 118.2(4)
C10A C9A H9A 122(3)
C8A C9A H9A 119(3)
C11 C10 C9 118.8(4)
C11 C10 H10 118(3)
C9 C10 H10 123(3)
C11A C10A C9A 119.4(4)
C11A C10A H10A 115(3)
C9A C10A H10A 125(3)
C10 C11 C12 121.1(4)
C10 C11 H11 121(3)
C12 C11 H11 118(3)
C10A C11A C12A 119.5(4)
C10A C11A H11A 120(2)
C12A C11A H11A 120(2)
N3 C12 C11 120.5(3)
N3 C12 C13 119.3(3)
C11 C12 C13 120.0(3)
N3A C12A C11A 121.8(4)
N3A C12A C13A 119.0(3)
C11A C12A C13A 119.1(4)
C14 C13 C18 119.0(4)
C14 C13 C12 120.4(3)
C18 C13 C12 120.5(4)
C14A C13A C18A 119.3(4)
C14A C13A C12A 119.9(4)
C18A C13A C12A 120.7(4)
C13 C14 C15 120.1(4)
C13 C14 H14 118(2)
C15 C14 H14 121(2)
C13A C14A C15A 120.6(5)
C13A C14A H14A 122(3)
C15A C14A H14A 117(3)
C16 C15 C14 120.3(5)
C16 C15 H15 123(3)
C14 C15 H15 117(3)
C16A C15A C14A 120.4(6)
C16A C15A H15A 123(3)
C14A C15A H15A 117(3)
C15 C16 C17 119.7(4)
C15 C16 H16 119(3)
C17 C16 H16 122(3)
C15A C16A C17A 119.6(5)
C15A C16A H16A 113(3)
C17A C16A H16A 127(3)
C16 C17 C18 120.7(4)
C16 C17 H17 120(3)
C18 C17 H17 119(3)
C16A C17A C18A 120.2(6)
C16A C17A H17A 123(5)
C18A C17A H17A 117(5)
C17 C18 C13 120.1(4)
C17 C18 H18 121(3)
C13 C18 H18 119(3)
C13A C18A C17A 119.9(6)
C13A C18A H18A 123(4)
C17A C18A H18A 117(4)
N2 C19 C20 114.6(3)
N2 C19 H19A 105(3)
C20 C19 H19A 104(2)
N2 C19 H19B 109(2)
C20 C19 H19B 104(2)
H19A C19 H19B 121(3)
N2A C19A C20A 115.3(3)
N2A C19A H19C 107(2)
C20A C19A H19C 110(2)
N2A C19A H19D 107(2)
C20A C19A H19D 107(2)
H19C C19A H19D 109(3)
N4 C20 C21 122.1(4)
N4 C20 C19 117.1(3)
C21 C20 C19 120.8(4)
N4A C20A C21A 121.8(4)
N4A C20A C19A 116.9(4)
C21A C20A C19A 121.3(4)
C22 C21 C20 119.1(4)
C22 C21 H21 124(3)
C20 C21 H21 116(3)
C22A C21A C20A 119.1(4)
C22A C21A H21A 117(3)
C20A C21A H21A 124(3)
C23 C22 C21 119.2(4)
C23 C22 H22 123(3)
C21 C22 H22 118(3)
C21A C22A C23A 119.1(4)
C21A C22A H22A 115(2)
C23A C22A H22A 126(2)
C22 C23 C24 119.2(4)
C22 C23 H23 122(3)
C24 C23 H23 118(3)
C22A C23A C24A 119.8(4)
C22A C23A H23A 119(3)
C24A C23A H23A 121(3)
N4 C24 C23 121.3(4)
N4 C24 C25 117.0(3)
C23 C24 C25 121.6(4)
N4A C24A C23A 120.8(4)
N4A C24A C25A 116.5(3)
C23A C24A C25A 122.6(4)
C30 C25 C26 117.5(4)
C30 C25 C24 122.1(4)
C26 C25 C24 120.4(4)
C26A C25A C30A 117.4(4)
C26A C25A C24A 120.5(4)
C30A C25A C24A 122.1(4)
C27 C26 C25 121.1(4)
C27 C26 H26 119(3)
C25 C26 H26 120(3)
C25A C26A C27A 121.7(4)
C25A C26A H26A 118(4)
C27A C26A H26A 120(4)
C26 C27 C28 120.9(5)
C26 C27 H27 117(3)
C28 C27 H27 122(3)
C28A C27A C26A 119.5(5)
C28A C27A H27A 121(3)
C26A C27A H27A 120(3)
C27 C28 C29 118.6(5)
C27 C28 H28 119(3)
C29 C28 H28 122(3)
C29A C28A C27A 119.6(5)
C29A C28A H28A 117(4)
C27A C28A H28A 123(4)
C30 C29 C28 120.1(5)
C30 C29 H29 118(4)
C28 C29 H29 121(4)
C28A C29A C30A 120.4(4)
C28A C29A H29A 114(3)
C30A C29A H29A 125(3)
C29 C30 C25 121.7(5)
C29 C30 H30 124(4)
C25 C30 H30 114(4)
C29A C30A C25A 121.3(4)
C29A C30A H30A 116(3)
C25A C30A H30A 123(3)
O2 C31 O1 125.7(4)
O2 C31 C32 116.7(4)
O1 C31 C32 117.6(4)
O2A C31A O1A 125.5(4)
O2A C31A C32A 118.3(4)
O1A C31A C32A 116.2(4)
C33 C32 C37 119.1(4)
C33 C32 C31 121.0(4)
C37 C32 C31 119.9(4)
C37A C32A C33A 119.1(4)
C37A C32A C31A 120.1(4)
C33A C32A C31A 120.8(4)
C32 C33 C34 120.3(5)
C32 C33 H33 116(3)
C34 C33 H33 124(3)
C34A C33A C32A 120.7(5)
C34A C33A H33A 118(4)
C32A C33A H33A 121(4)
C35 C34 C33 120.3(5)
C35 C34 H34 121(3)
C33 C34 H34 119(3)
C35A C34A C33A 119.8(5)
C35A C34A H34A 125(3)
C33A C34A H34A 116(3)
C34 C35 C36 120.3(5)
C34 C35 H35 118(3)
C36 C35 H35 122(3)
C34A C35A C36A 120.4(5)
C34A C35A H35A 123(5)
C36A C35A H35A 117(5)
C35 C36 C37 120.0(5)
C35 C36 H36 122(3)
C37 C36 H36 118(3)
C35A C36A C37A 119.1(6)
C35A C36A H36A 122(4)
C37A C36A H36A 117(4)
C32 C37 C36 120.0(5)
C32 C37 H37 118(4)
C36 C37 H37 122(4)
C32A C37A C36A 121.0(5)
C32A C37A H37A 117(4)
C36A C37A H37A 121(4)
O4 C38 O3 124.9(3)
O4 C38 C39 118.0(3)
O3 C38 C39 117.1(3)
O4A C38A O3A 124.9(4)
O4A C38A C39A 118.6(4)
O3A C38A C39A 116.5(4)
C44 C39 C40 118.7(4)
C44 C39 C38 120.7(4)
C40 C39 C38 120.6(4)
C40A C39A C44A 117.7(5)
C40A C39A C38A 119.8(4)
C44A C39A C38A 122.5(5)
C41 C40 C39 120.7(4)
C41 C40 H40 122(3)
C39 C40 H40 117(3)
C39A C40A C41A 121.9(6)
C39A C40A H40A 114(3)
C41A C40A H40A 124(3)
C42 C41 C40 120.7(4)
C42 C41 H41 118(4)
C40 C41 H41 121(4)
C42A C41A C40A 119.1(7)
C42A C41A H41A 125(3)
C40A C41A H41A 116(4)
C41 C42 C43 119.1(4)
C41 C42 H42 119(4)
C43 C42 H42 121(4)
C43A C42A C41A 119.6(6)
C43A C42A H42A 113(4)
C41A C42A H42A 127(4)
C42 C43 C44 120.8(5)
C42 C43 H43 124(4)
C44 C43 H43 114(4)
C42A C43A C44A 121.0(7)
C42A C43A H43A 132(5)
C44A C43A H43A 107(5)
C39 C44 C43 120.0(5)
C39 C44 H44 125(4)
C43 C44 H44 113(4)
C39A C44A C43A 120.6(7)
C39A C44A H44A 115(4)
C43A C44A H44A 124(4)
Cl2' C45 Cl1 106.1(8)
Cl2' C45 Cl2 54.3(6)
Cl1 C45 Cl2 122.2(6)
Cl2' C45 H45A 147.1
Cl1 C45 H45A 106.8
Cl2 C45 H45A 106.8
Cl2' C45 H45B 62.6
Cl1 C45 H45B 106.8
Cl2 C45 H45B 106.8
H45A C45 H45B 106.6
Cl4 C46 Cl3 115.5(6)
Cl4 C46 Cl4' 131.3(5)
Cl3 C46 Cl4' 98.8(5)
Cl4 C46 H46A 108.4
Cl3 C46 H46A 108.4
Cl4' C46 H46A 90.9
Cl4 C46 H46B 108.4
Cl3 C46 H46B 108.4
Cl4' C46 H46B 23.9
H46A C46 H46B 107.5

loop_
_geom_bond_atom_site_label_1
_geom_bond_atom_site_label_2
_geom_bond_distance
Ni1 O3 2.019(2)
Ni1 N1 2.037(3)
Ni1 O1 2.081(3)
Ni1 O5 2.083(3)
Ni1 N2 2.144(3)
Ni1 N3 2.240(3)
Ni2 O1A 2.011(3)
Ni2 N1A 2.050(3)
Ni2 O3A 2.070(3)
Ni2 O5A 2.101(3)
Ni2 N2A 2.134(3)
Ni2 N3A 2.196(3)
O1 C31 1.257(5)
O1A C31A 1.261(5)
O2 C31 1.253(5)
O2A C31A 1.254(5)
O3 C38 1.263(5)
O3A C38A 1.270(5)
O4 C38 1.261(4)
O4A C38A 1.251(6)
O5 H5A 0.85(2)
O5 H5B 0.85(2)
O5A H5C 0.84(2)
O5A H5D 0.85(2)
N1 C5 1.333(5)
N1 C1 1.357(5)
N1A C5A 1.341(5)
N1A C1A 1.344(6)
N2 C7 1.464(5)
N2 C6 1.490(5)
N2 C19 1.501(5)
N2A C7A 1.470(5)
N2A C6A 1.484(5)
N2A C19A 1.489(5)
N3 C8 1.345(5)
N3 C12 1.356(5)
N3A C8A 1.345(5)
N3A C12A 1.355(5)
N4 C20 1.341(5)
N4 C24 1.345(5)
N4A C20A 1.345(5)
N4A C24A 1.345(5)
C1 C2 1.367(6)
C1 H1 0.91(5)
C1A C2A 1.366(7)
C1A H1A 0.90(6)
C2 C3 1.367(7)
C2 H2 0.78(4)
C2A C3A 1.368(8)
C2A H2A 0.88(5)
C3 C4 1.392(6)
C3 H3 0.92(5)
C3A C4A 1.395(7)
C3A H3A 1.22(6)
C4 C5 1.385(6)
C4 H4 0.96(5)
C4A C5A 1.379(6)
C4A H4A 1.02(6)
C5 C6 1.510(6)
C5A C6A 1.502(6)
C6 H6A 0.96(4)
C6 H6B 0.79(6)
C6A H6C 0.85(6)
C6A H6D 0.89(4)
C7 C8 1.504(5)
C7 H7A 0.95(4)
C7 H7B 0.92(5)
C7A C8A 1.521(6)
C7A H7C 0.97(4)
C7A H7D 1.00(4)
C8 C9 1.382(6)
C8A C9A 1.391(6)
C9 C10 1.384(6)
C9 H9 0.98(4)
C9A C10A 1.376(6)
C9A H9A 0.96(5)
C10 C11 1.358(6)
C10 H10 0.86(4)
C10A C11A 1.373(6)
C10A H10A 0.91(5)
C11 C12 1.384(6)
C11 H11 0.78(5)
C11A C12A 1.392(6)
C11A H11A 0.99(4)
C12 C13 1.489(5)
C12A C13A 1.491(6)
C13 C14 1.385(6)
C13 C18 1.392(6)
C13A C14A 1.379(7)
C13A C18A 1.385(7)
C14 C15 1.389(6)
C14 H14 0.92(4)
C14A C15A 1.384(7)
C14A H14A 0.95(5)
C15 C16 1.373(7)
C15 H15 0.79(5)
C15A C16A 1.375(9)
C15A H15A 0.98(6)
C16 C17 1.374(7)
C16 H16 0.92(5)
C16A C17A 1.379(10)
C16A H16A 1.03(5)
C17 C18 1.379(6)
C17 H17 0.80(4)
C17A C18A 1.397(8)
C17A H17A 0.84(7)
C18 H18 0.91(5)
C18A H18A 0.90(6)
C19 C20 1.513(5)
C19 H19A 0.93(4)
C19 H19B 0.988(19)
C19A C20A 1.506(5)
C19A H19C 0.98(4)
C19A H19D 1.00(4)
C20 C21 1.393(6)
C20A C21A 1.401(6)
C21 C22 1.380(6)
C21 H21 0.87(4)
C21A C22A 1.374(6)
C21A H21A 0.97(2)
C22 C23 1.374(6)
C22 H22 0.971(19)
C22A C23A 1.375(6)
C22A H22A 0.96(4)
C23 C24 1.406(6)
C23 H23 0.98(5)
C23A C24A 1.406(6)
C23A H23A 0.89(5)
C24 C25 1.490(6)
C24A C25A 1.481(6)
C25 C30 1.385(6)
C25 C26 1.399(6)
C25A C26A 1.382(6)
C25A C30A 1.396(6)
C26 C27 1.373(7)
C26 H26 0.92(5)
C26A C27A 1.386(7)
C26A H26A 0.84(5)
C27 C28 1.386(7)
C27 H27 0.93(5)
C27A C28A 1.383(7)
C27A H27A 0.97(5)
C28 C29 1.391(8)
C28 H28 0.98(5)
C28A C29A 1.374(7)
C28A H28A 0.83(5)
C29 C30 1.380(7)
C29 H29 0.86(5)
C29A C30A 1.374(7)
C29A H29A 0.98(2)
C30 H30 0.92(6)
C30A H30A 0.94(5)
C31 C32 1.505(6)
C31A C32A 1.508(5)
C32 C33 1.384(6)
C32 C37 1.392(7)
C32A C37A 1.369(7)
C32A C33A 1.383(6)
C33 C34 1.394(7)
C33 H33 1.01(5)
C33A C34A 1.381(7)
C33A H33A 0.94(7)
C34 C35 1.364(8)
C34 H34 1.05(6)
C34A C35A 1.371(9)
C34A H34A 0.94(5)
C35 C36 1.379(8)
C35 H35 1.04(5)
C35A C36A 1.383(9)
C35A H35A 0.89(7)
C36 C37 1.395(7)
C36 H36 0.97(2)
C36A C37A 1.390(8)
C36A H36A 1.07(8)
C37 H37 0.97(6)
C37A H37A 1.10(8)
C38 C39 1.499(5)
C38A C39A 1.496(6)
C39 C44 1.377(6)
C39 C40 1.388(6)
C39A C40A 1.363(7)
C39A C44A 1.372(7)
C40 C41 1.378(6)
C40 H40 0.89(6)
C40A C41A 1.393(8)
C40A H40A 1.11(7)
C41 C42 1.368(7)
C41 H41 0.86(5)
C41A C42A 1.371(10)
C41A H41A 1.08(7)
C42 C43 1.374(8)
C42 H42 0.98(7)
C42A C43A 1.342(11)
C42A H42A 0.98(7)
C43 C44 1.391(7)
C43 H43 0.78(6)
C43A C44A 1.387(10)
C43A H43A 0.86(7)
C44 H44 0.86(6)
C44A H44A 0.89(7)
Cl1 C45 1.654(7)
Cl2 C45 1.665(7)
Cl2' C45 1.502(16)
C45 H45A 0.9900
C45 H45B 0.9900
Cl3 C46 1.671(9)
Cl4 C46 1.668(10)
Cl4' C46 1.876(11)
C46 H46A 0.9900
C46 H46B 0.9900

loop_
_geom_hbond_atom_site_label_D
_geom_hbond_atom_site_label_H
_geom_hbond_atom_site_label_A
_geom_hbond_distance_DH
_geom_hbond_distance_HA
_geom_hbond_distance_DA
_geom_hbond_angle_DHA
O5 H5A O2 0.85(2) 1.75(2) 2.594(4) 172(7)
O5 H5B O4 0.85(2) 1.79(3) 2.617(4) 164(7)
O5A H5C O2A 0.84(2) 1.82(3) 2.629(4) 161(7)
O5A H5D O4A 0.85(2) 1.81(3) 2.632(5) 161(7)

loop_
_geom_torsion_atom_site_label_1
_geom_torsion_atom_site_label_2
_geom_torsion_atom_site_label_3
_geom_torsion_atom_site_label_4
_geom_torsion
O3 Ni1 O1 C31 85.9(3)
N1 Ni1 O1 C31 178.9(3)
O5 Ni1 O1 C31 -6.5(3)
N2 Ni1 O1 C31 -100.3(3)
N3 Ni1 O1 C31 -61.9(8)
N1A Ni2 O1A C31A -162.1(3)
O3A Ni2 O1A C31A 110.0(3)
O5A Ni2 O1A C31A 19.5(4)
N2A Ni2 O1A C31A -129.3(9)
N3A Ni2 O1A C31A -64.4(4)
N1 Ni1 O3 C38 163.0(3)
O1 Ni1 O3 C38 -109.9(3)
O5 Ni1 O3 C38 -17.5(3)
N2 Ni1 O3 C38 126.1(8)
N3 Ni1 O3 C38 64.6(3)
O1A Ni2 O3A C38A -84.7(4)
N1A Ni2 O3A C38A -177.6(4)
O5A Ni2 O3A C38A 8.2(4)
N2A Ni2 O3A C38A 101.4(4)
N3A Ni2 O3A C38A 59.6(9)
O3 Ni1 N1 C5 -166.6(3)
O1 Ni1 N1 C5 104.4(3)
O5 Ni1 N1 C5 19.0(14)
N2 Ni1 N1 C5 8.9(3)
N3 Ni1 N1 C5 -66.7(3)
O3 Ni1 N1 C1 16.3(3)
O1 Ni1 N1 C1 -72.7(3)
O5 Ni1 N1 C1 -158.1(12)
N2 Ni1 N1 C1 -168.2(3)
N3 Ni1 N1 C1 116.2(3)
O1A Ni2 N1A C5A 166.5(3)
O3A Ni2 N1A C5A -105.4(3)
O5A Ni2 N1A C5A -29.4(14)
N2A Ni2 N1A C5A -9.6(3)
N3A Ni2 N1A C5A 66.5(3)
O1A Ni2 N1A C1A -14.4(4)
O3A Ni2 N1A C1A 73.7(4)
O5A Ni2 N1A C1A 149.7(11)
N2A Ni2 N1A C1A 169.5(4)
N3A Ni2 N1A C1A -114.3(4)
O3 Ni1 N2 C7 -101.4(9)
N1 Ni1 N2 C7 -138.7(3)
O1 Ni1 N2 C7 134.9(2)
O5 Ni1 N2 C7 42.2(2)
N3 Ni1 N2 C7 -38.6(2)
O3 Ni1 N2 C6 15.9(10)
N1 Ni1 N2 C6 -21.5(2)
O1 Ni1 N2 C6 -107.8(2)
O5 Ni1 N2 C6 159.5(2)
N3 Ni1 N2 C6 78.7(2)
O3 Ni1 N2 C19 137.9(8)
N1 Ni1 N2 C19 100.6(3)
O1 Ni1 N2 C19 14.2(3)
O5 Ni1 N2 C19 -78.5(3)
N3 Ni1 N2 C19 -159.3(3)
O1A Ni2 N2A C7A 105.0(10)
N1A Ni2 N2A C7A 138.3(3)
O3A Ni2 N2A C7A -134.6(3)
O5A Ni2 N2A C7A -43.8(3)
N3A Ni2 N2A C7A 38.9(2)
O1A Ni2 N2A C6A -12.6(11)
N1A Ni2 N2A C6A 20.7(3)
O3A Ni2 N2A C6A 107.8(3)
O5A Ni2 N2A C6A -161.3(3)
N3A Ni2 N2A C6A -78.7(3)
O1A Ni2 N2A C19A -135.1(9)
N1A Ni2 N2A C19A -101.8(3)
O3A Ni2 N2A C19A -14.7(3)
O5A Ni2 N2A C19A 76.1(3)
N3A Ni2 N2A C19A 158.8(3)
O3 Ni1 N3 C8 -155.8(2)
N1 Ni1 N3 C8 109.9(3)
O1 Ni1 N3 C8 -8.5(8)
O5 Ni1 N3 C8 -64.7(2)
N2 Ni1 N3 C8 30.9(2)
O3 Ni1 N3 C12 3.4(3)
N1 Ni1 N3 C12 -90.9(3)
O1 Ni1 N3 C12 150.8(6)
O5 Ni1 N3 C12 94.6(3)
N2 Ni1 N3 C12 -169.9(3)
O1A Ni2 N3A C8A 155.5(3)
N1A Ni2 N3A C8A -110.4(3)
O3A Ni2 N3A C8A 11.7(9)
O5A Ni2 N3A C8A 63.6(3)
N2A Ni2 N3A C8A -31.1(3)
O1A Ni2 N3A C12A -3.2(4)
N1A Ni2 N3A C12A 91.0(4)
O3A Ni2 N3A C12A -146.9(6)
O5A Ni2 N3A C12A -95.0(4)
N2A Ni2 N3A C12A 170.3(4)
C5 N1 C1 C2 0.5(6)
Ni1 N1 C1 C2 177.6(3)
C5A N1A C1A C2A -0.4(7)
Ni2 N1A C1A C2A -179.5(4)
N1 C1 C2 C3 -1.0(7)
N1A C1A C2A C3A 0.2(8)
C1 C2 C3 C4 0.3(7)
C1A C2A C3A C4A 0.6(9)
C2 C3 C4 C5 0.8(7)
C2A C3A C4A C5A -1.2(8)
C1 N1 C5 C4 0.6(6)
Ni1 N1 C5 C4 -176.7(3)
C1 N1 C5 C6 -176.2(3)
Ni1 N1 C5 C6 6.5(4)
C3 C4 C5 N1 -1.3(6)
C3 C4 C5 C6 175.4(4)
C1A N1A C5A C4A -0.2(6)
Ni2 N1A C5A C4A 179.0(4)
C1A N1A C5A C6A 176.4(4)
Ni2 N1A C5A C6A -4.4(5)
C3A C4A C5A N1A 1.0(7)
C3A C4A C5A C6A -175.4(5)
C7 N2 C6 C5 143.3(3)
C19 N2 C6 C5 -92.8(4)
Ni1 N2 C6 C5 30.5(4)
N1 C5 C6 N2 -26.0(5)
C4 C5 C6 N2 157.2(4)
C7A N2A C6A C5A -142.0(4)
C19A N2A C6A C5A 93.3(4)
Ni2 N2A C6A C5A -28.7(4)
N1A C5A C6A N2A 23.2(5)
C4A C5A C6A N2A -160.2(4)
C6 N2 C7 C8 -71.6(4)
C19 N2 C7 C8 164.7(3)
Ni1 N2 C7 C8 42.7(4)
C6A N2A C7A C8A 72.6(4)
C19A N2A C7A C8A -162.2(3)
Ni2 N2A C7A C8A -42.4(4)
C12 N3 C8 C9 -0.5(6)
Ni1 N3 C8 C9 161.9(3)
C12 N3 C8 C7 -178.5(3)
Ni1 N3 C8 C7 -16.1(4)
N2 C7 C8 N3 -18.0(5)
N2 C7 C8 C9 164.0(4)
C12A N3A C8A C9A 0.2(6)
Ni2 N3A C8A C9A -161.6(4)
C12A N3A C8A C7A 177.8(4)
Ni2 N3A C8A C7A 15.9(4)
N2A C7A C8A N3A 18.1(5)
N2A C7A C8A C9A -164.2(4)
N3 C8 C9 C10 -1.6(6)
C7 C8 C9 C10 176.4(4)
N3A C8A C9A C10A 3.8(7)
C7A C8A C9A C10A -173.7(4)
C8 C9 C10 C11 2.0(7)
C8A C9A C10A C11A -3.2(7)
C9 C10 C11 C12 -0.3(7)
C9A C10A C11A C12A -1.1(7)
C8 N3 C12 C11 2.2(6)
Ni1 N3 C12 C11 -155.2(3)
C8 N3 C12 C13 -173.9(3)
Ni1 N3 C12 C13 28.6(5)
C10 C11 C12 N3 -1.9(7)
C10 C11 C12 C13 174.3(4)
C8A N3A C12A C11A -4.8(6)
Ni2 N3A C12A C11A 152.3(3)
C8A N3A C12A C13A 171.1(4)
Ni2 N3A C12A C13A -31.8(5)
C10A C11A C12A N3A 5.3(7)
C10A C11A C12A C13A -170.6(4)
N3 C12 C13 C14 42.9(5)
C11 C12 C13 C14 -133.3(4)
N3 C12 C13 C18 -140.9(4)
C11 C12 C13 C18 43.0(6)
N3A C12A C13A C14A -47.1(6)
C11A C12A C13A C14A 128.9(5)
N3A C12A C13A C18A 136.8(4)
C11A C12A C13A C18A -47.2(6)
C18 C13 C14 C15 0.9(6)
C12 C13 C14 C15 177.1(4)
C18A C13A C14A C15A -0.4(7)
C12A C13A C14A C15A -176.6(4)
C13 C14 C15 C16 0.8(6)
C13A C14A C15A C16A -0.2(8)
C14 C15 C16 C17 -1.7(7)
C14A C15A C16A C17A 0.8(9)
C15 C16 C17 C18 0.9(7)
C15A C16A C17A C18A -0.7(9)
C16 C17 C18 C13 0.8(7)
C14 C13 C18 C17 -1.6(6)
C12 C13 C18 C17 -177.9(4)
C14A C13A C18A C17A 0.5(7)
C12A C13A C18A C17A 176.6(4)
C16A C17A C18A C13A 0.1(8)
C7 N2 C19 C20 54.2(5)
C6 N2 C19 C20 -69.5(4)
Ni1 N2 C19 C20 171.0(3)
C7A N2A C19A C20A -54.7(5)
C6A N2A C19A C20A 69.9(4)
Ni2 N2A C19A C20A -170.5(3)
C24 N4 C20 C21 0.6(5)
C24 N4 C20 C19 -178.1(3)
N2 C19 C20 N4 86.1(4)
N2 C19 C20 C21 -92.5(5)
C24A N4A C20A C21A 0.3(6)
C24A N4A C20A C19A -179.0(3)
N2A C19A C20A N4A -81.5(5)
N2A C19A C20A C21A 99.2(5)
N4 C20 C21 C22 -0.1(6)
C19 C20 C21 C22 178.5(4)
N4A C20A C21A C22A -2.1(6)
C19A C20A C21A C22A 177.2(4)
C20 C21 C22 C23 0.4(6)
C20A C21A C22A C23A 1.4(6)
C21 C22 C23 C24 -1.1(6)
C21A C22A C23A C24A 0.9(7)
C20 N4 C24 C23 -1.4(5)
C20 N4 C24 C25 176.7(3)
C22 C23 C24 N4 1.6(6)
C22 C23 C24 C25 -176.3(4)
C20A N4A C24A C23A 2.1(6)
C20A N4A C24A C25A -177.8(3)
C22A C23A C24A N4A -2.7(6)
C22A C23A C24A C25A 177.1(4)
N4 C24 C25 C30 166.8(4)
C23 C24 C25 C30 -15.2(6)
N4 C24 C25 C26 -14.4(6)
C23 C24 C25 C26 163.6(4)
N4A C24A C25A C26A -8.3(6)
C23A C24A C25A C26A 171.9(4)
N4A C24A C25A C30A 170.9(4)
C23A C24A C25A C30A -8.9(6)
C30 C25 C26 C27 -0.4(7)
C24 C25 C26 C27 -179.2(4)
C30A C25A C26A C27A 2.9(7)
C24A C25A C26A C27A -177.8(4)
C25 C26 C27 C28 0.0(7)
C25A C26A C27A C28A -2.2(8)
C26 C27 C28 C29 1.1(7)
C26A C27A C28A C29A 0.4(8)
C27 C28 C29 C30 -1.7(8)
C27A C28A C29A C30A 0.5(8)
C28 C29 C30 C25 1.3(8)
C26 C25 C30 C29 -0.2(7)
C24 C25 C30 C29 178.6(4)
C28A C29A C30A C25A 0.3(8)
C26A C25A C30A C29A -2.0(7)
C24A C25A C30A C29A 178.8(4)
Ni1 O1 C31 O2 4.2(6)
Ni1 O1 C31 C32 -176.5(2)
Ni2 O1A C31A O2A -1.6(6)
Ni2 O1A C31A C32A 178.4(3)
O2 C31 C32 C33 173.1(4)
O1 C31 C32 C33 -6.3(5)
O2 C31 C32 C37 -5.2(5)
O1 C31 C32 C37 175.4(4)
O2A C31A C32A C37A 1.1(7)
O1A C31A C32A C37A -178.9(5)
O2A C31A C32A C33A 179.7(4)
O1A C31A C32A C33A -0.2(6)
C37 C32 C33 C34 1.5(6)
C31 C32 C33 C34 -176.8(4)
C37A C32A C33A C34A -1.3(8)
C31A C32A C33A C34A -179.9(5)
C32 C33 C34 C35 -1.0(7)
C32A C33A C34A C35A 1.0(9)
C33 C34 C35 C36 -0.5(7)
C33A C34A C35A C36A 0.5(12)
C34 C35 C36 C37 1.6(8)
C34A C35A C36A C37A -1.7(14)
C33 C32 C37 C36 -0.5(6)
C31 C32 C37 C36 177.9(4)
C35 C36 C37 C32 -1.1(7)
C33A C32A C37A C36A 0.0(11)
C31A C32A C37A C36A 178.7(7)
C35A C36A C37A C32A 1.4(13)
Ni1 O3 C38 O4 0.7(6)
Ni1 O3 C38 C39 -179.4(2)
Ni2 O3A C38A O4A -8.9(7)
Ni2 O3A C38A C39A 171.9(3)
O4 C38 C39 C44 2.7(6)
O3 C38 C39 C44 -177.2(4)
O4 C38 C39 C40 -177.5(4)
O3 C38 C39 C40 2.6(5)
O4A C38A C39A C40A -170.0(5)
O3A C38A C39A C40A 9.2(6)
O4A C38A C39A C44A 10.8(7)
O3A C38A C39A C44A -169.9(5)
C44 C39 C40 C41 0.6(7)
C38 C39 C40 C41 -179.2(4)
C44A C39A C40A C41A -1.8(9)
C38A C39A C40A C41A 179.0(6)
C39 C40 C41 C42 0.4(8)
C39A C40A C41A C42A 0.2(11)
C40 C41 C42 C43 -1.1(9)
C40A C41A C42A C43A 2.9(11)
C41 C42 C43 C44 0.8(11)
C41A C42A C43A C44A -4.4(11)
C40 C39 C44 C43 -0.9(8)
C38 C39 C44 C43 179.0(5)
C42 C43 C44 C39 0.2(11)
C40A C39A C44A C43A 0.4(9)
C38A C39A C44A C43A 179.6(5)
C42A C43A C44A C39A 2.7(11)
